data_4125843
loop_
_publ_author_name
'Calbo, Joaqu\'in'
'Weston, Claire E.'
'White, Andrew J. P.'
'Rzepa, Henry S.'
'Contreras-Garc\'ia, Julia'
'Fuchter, Matthew J.'

_publ_section_title
;
 Tuning Azoheteroarene Photoswitch Performance through Heteroaryl Design.
;
_journal_issue 3
_journal_name_full 'Journal of the American Chemical Society'
_journal_page_first 1261
_journal_page_last 1274
_journal_paper_doi 10.1021/jacs.6b11626
_journal_volume 139
_journal_year 2017
_chemical_formula_moiety 'C10 H10 N4'
_chemical_formula_sum 'C10 H10 N4'
_chemical_formula_weight 186.22
_space_group_crystal_system orthorhombic
_space_group_IT_number 61
_space_group_name_Hall '-P 2ac 2ab'
_space_group_name_H-M_alt 'P b c a'
_symmetry_space_group_name_Hall '-P 2ac 2ab'
_symmetry_space_group_name_H-M 'P b c a'
_atom_sites_solution_hydrogens geom
_audit_creation_method SHELXL-2014/7
_cell_angle_alpha 90
_cell_angle_beta 90
_cell_angle_gamma 90
_cell_formula_units_Z 8
_cell_length_a 10.1175(2)
_cell_length_b 11.0673(3)
_cell_length_c 16.8859(4)
_cell_measurement_reflns_used 1819
_cell_measurement_temperature 173(2)
_cell_measurement_theta_max 71.3940
_cell_measurement_theta_min 4.3600
_cell_volume 1890.77(8)
_computing_cell_refinement 'CrysAlisPro, Agilent Technologies'
_computing_data_collection 'CrysAlisPro, Agilent Technologies'
_computing_data_reduction 'CrysAlisPro, Agilent Technologies'
_computing_molecular_graphics 'Bruker SHELXTL'
_computing_publication_material 'CIFTAB-2014 (Sheldrick, 2014)'
_computing_structure_refinement 'SHELXL-2014/7 (Sheldrick, 2014)'
_computing_structure_solution 'SHELXS-2014 (Sheldrick, 2014)'
_diffrn_ambient_temperature 173(2)
_diffrn_detector_area_resol_mean 10.4115
_diffrn_measured_fraction_theta_full 0.985
_diffrn_measured_fraction_theta_max 0.961
_diffrn_measurement_device_type 'Agilent Xcalibur PX Ultra A'
_diffrn_measurement_method 'omega scans'
_diffrn_radiation_type CuK\a
_diffrn_radiation_wavelength 1.54184
_diffrn_reflns_av_R_equivalents 0.0199
_diffrn_reflns_av_unetI/netI 0.0257
_diffrn_reflns_Laue_measured_fraction_full 0.985
_diffrn_reflns_Laue_measured_fraction_max 0.961
_diffrn_reflns_limit_h_max 8
_diffrn_reflns_limit_h_min -12
_diffrn_reflns_limit_k_max 12
_diffrn_reflns_limit_k_min -13
_diffrn_reflns_limit_l_max 17
_diffrn_reflns_limit_l_min -20
_diffrn_reflns_number 3971
_diffrn_reflns_point_group_measured_fraction_full 0.985
_diffrn_reflns_point_group_measured_fraction_max 0.961
_diffrn_reflns_theta_full 67.684
_diffrn_reflns_theta_max 73.454
_diffrn_reflns_theta_min 5.239
_diffrn_source 'Enhance Ultra (Cu) X-ray Source'
_exptl_absorpt_coefficient_mu 0.676
_exptl_absorpt_correction_T_max 0.944
_exptl_absorpt_correction_T_min 0.873
_exptl_absorpt_correction_type analytical
_exptl_absorpt_process_details
; 
CrysAlisPro, Agilent Technologies, 
Version 1.171.37.35 (release 13-08-2014 CrysAlis171 .NET) 
(compiled Aug 13 2014,18:06:01) 
Analytical numeric absorption correction using a multifaceted crystal 
model based on expressions derived by R.C. Clark & J.S. Reid. 
(Clark, R. C. & Reid, J. S. (1995). Acta Cryst. A51, 887-897) 
Empirical absorption correction using spherical harmonics, 
implemented in SCALE3 ABSPACK scaling algorithm. 
;
_exptl_crystal_colour Orange
_exptl_crystal_density_diffrn 1.308
_exptl_crystal_description 'tabular needles'
_exptl_crystal_F_000 784
_exptl_crystal_size_max 0.33
_exptl_crystal_size_mid 0.28
_exptl_crystal_size_min 0.09
_refine_diff_density_max 0.232
_refine_diff_density_min -0.175
_refine_diff_density_rms 0.036
_refine_ls_extinction_method none
_refine_ls_goodness_of_fit_ref 1.071
_refine_ls_hydrogen_treatment constr
_refine_ls_matrix_type full
_refine_ls_number_parameters 128
_refine_ls_number_reflns 1835
_refine_ls_number_restraints 0
_refine_ls_restrained_S_all 1.071
_refine_ls_R_factor_all 0.0450
_refine_ls_R_factor_gt 0.0389
_refine_ls_shift/su_max 0.000
_refine_ls_shift/su_mean 0.000
_refine_ls_structure_factor_coef Fsqd
_refine_ls_weighting_details 'w=1/[\s^2^(Fo^2^)+(0.0473P)^2^+0.3101P] where P=(Fo^2^+2Fc^2^)/3'
_refine_ls_weighting_scheme calc
_refine_ls_wR_factor_gt 0.0980
_refine_ls_wR_factor_ref 0.1030
_reflns_Friedel_coverage 0.000
_reflns_number_gt 1591
_reflns_number_total 1835
_reflns_threshold_expression 'I > 2\s(I)'
_cod_data_source_file ja6b11626_si_002.cif
_cod_data_source_block 4im
_cod_database_code 4125843
_shelx_shelxl_version_number 2014/7
_shelx_space_group_comment
; 
The symmetry employed for this shelxl refinement is uniquely defined 
by the following loop, which should always be used as a source of 
symmetry information in preference to the above space-group names. 
They are only intended as comments. 
;

loop_
_space_group_symop_operation_xyz
'x, y, z'
'-x+1/2, -y, z+1/2'
'-x, y+1/2, -z+1/2'
'x+1/2, -y+1/2, -z'
'-x, -y, -z'
'x-1/2, y, -z-1/2'
'x, -y-1/2, z-1/2'
'-x-1/2, y-1/2, z'

loop_
_atom_site_label
_atom_site_type_symbol
_atom_site_fract_x
_atom_site_fract_y
_atom_site_fract_z
_atom_site_U_iso_or_equiv
_atom_site_adp_type
_atom_site_occupancy
_atom_site_site_symmetry_order
_atom_site_calc_flag
_atom_site_refinement_flags_posn
_atom_site_refinement_flags_adp
N1 N 0.87361(11) 0.63397(9) 0.45431(7) 0.0366(3) Uani 1 1 d . .
C2 C 0.78985(13) 0.64942(12) 0.51575(8) 0.0372(3) Uani 1 1 d . .
H2A H 0.7752 0.7217 0.5448 0.045 Uiso 1 1 calc R U
C3 C 0.73034(12) 0.53969(11) 0.52774(7) 0.0338(3) Uani 1 1 d . .
N4 N 0.77671(13) 0.45637(11) 0.47429(8) 0.0481(3) Uani 1 1 d . .
C5 C 0.86205(15) 0.51722(12) 0.43144(10) 0.0483(4) Uani 1 1 d . .
H5A H 0.9106 0.4829 0.3889 0.058 Uiso 1 1 calc R U
C6 C 0.95945(14) 0.72553(13) 0.41936(9) 0.0463(3) Uani 1 1 d . .
H6A H 0.9268 0.8061 0.4334 0.070 Uiso 1 1 calc R U
H6B H 0.9597 0.7166 0.3616 0.070 Uiso 1 1 calc R U
H6C H 1.0496 0.7154 0.4396 0.070 Uiso 1 1 calc R U
N7 N 0.63360(11) 0.52213(9) 0.58606(6) 0.0361(3) Uani 1 1 d . .
N8 N 0.58321(11) 0.41858(10) 0.58584(7) 0.0378(3) Uani 1 1 d . .
C9 C 0.48618(12) 0.40116(12) 0.64611(8) 0.0367(3) Uani 1 1 d . .
C10 C 0.45377(14) 0.48444(13) 0.70523(8) 0.0425(3) Uani 1 1 d . .
H10A H 0.4963 0.5609 0.7069 0.051 Uiso 1 1 calc R U
C11 C 0.35930(16) 0.45472(15) 0.76129(9) 0.0487(4) Uani 1 1 d . .
H11A H 0.3361 0.5112 0.8013 0.058 Uiso 1 1 calc R U
C12 C 0.29823(15) 0.34192(15) 0.75901(9) 0.0502(4) Uani 1 1 d . .
H12A H 0.2342 0.3213 0.7979 0.060 Uiso 1 1 calc R U
C13 C 0.33015(15) 0.26052(15) 0.70088(10) 0.0516(4) Uani 1 1 d . .
H13A H 0.2881 0.1838 0.6995 0.062 Uiso 1 1 calc R U
C14 C 0.42362(14) 0.28999(14) 0.64411(9) 0.0456(3) Uani 1 1 d . .
H14A H 0.4449 0.2336 0.6036 0.055 Uiso 1 1 calc R U

loop_
_atom_site_aniso_label
_atom_site_aniso_U_11
_atom_site_aniso_U_22
_atom_site_aniso_U_33
_atom_site_aniso_U_23
_atom_site_aniso_U_13
_atom_site_aniso_U_12
N1 0.0359(5) 0.0306(5) 0.0433(6) 0.0004(4) 0.0021(4) -0.0018(4)
C2 0.0388(6) 0.0317(6) 0.0412(6) -0.0023(5) 0.0012(5) -0.0007(5)
C3 0.0340(6) 0.0313(6) 0.0360(6) 0.0016(5) -0.0028(5) 0.0023(5)
N4 0.0549(7) 0.0314(6) 0.0582(7) -0.0028(5) 0.0139(6) -0.0044(5)
C5 0.0545(8) 0.0335(6) 0.0569(8) -0.0064(6) 0.0173(7) -0.0027(6)
C6 0.0463(7) 0.0376(7) 0.0551(8) 0.0033(6) 0.0091(6) -0.0088(6)
N7 0.0385(5) 0.0299(5) 0.0400(6) 0.0006(4) -0.0048(4) 0.0009(4)
N8 0.0404(6) 0.0313(5) 0.0417(6) -0.0007(4) 0.0008(5) 0.0002(4)
C9 0.0334(6) 0.0404(7) 0.0363(6) 0.0039(5) -0.0012(5) 0.0054(5)
C10 0.0461(7) 0.0390(6) 0.0424(7) 0.0031(6) -0.0006(6) 0.0034(6)
C11 0.0519(8) 0.0545(8) 0.0397(7) 0.0005(6) 0.0060(6) 0.0112(7)
C12 0.0403(7) 0.0618(9) 0.0485(8) 0.0100(7) 0.0095(6) 0.0046(6)
C13 0.0439(7) 0.0510(8) 0.0599(9) 0.0049(7) 0.0058(7) -0.0064(6)
C14 0.0443(7) 0.0435(7) 0.0489(7) -0.0025(6) 0.0054(6) -0.0016(6)

loop_
_atom_type_symbol
_atom_type_description
_atom_type_scat_dispersion_real
_atom_type_scat_dispersion_imag
_atom_type_scat_source
C C 0.0181 0.0091 'International Tables Vol C Tables 4.2.6.8 and 6.1.1.4'
H H 0.0000 0.0000 'International Tables Vol C Tables 4.2.6.8 and 6.1.1.4'
N N 0.0311 0.0180 'International Tables Vol C Tables 4.2.6.8 and 6.1.1.4'

loop_
_geom_angle_atom_site_label_1
_geom_angle_atom_site_label_2
_geom_angle_atom_site_label_3
_geom_angle
C2 N1 C5 106.61(11)
C2 N1 C6 126.60(11)
C5 N1 C6 126.79(12)
N1 C2 C3 106.08(11)
C2 C3 N4 110.36(11)
C2 C3 N7 122.23(11)
N4 C3 N7 127.39(11)
C5 N4 C3 104.04(11)
N4 C5 N1 112.92(13)
N8 N7 C3 114.10(11)
N7 N8 C9 113.63(11)
C14 C9 C10 119.76(13)
C14 C9 N8 114.66(12)
C10 C9 N8 125.56(12)
C11 C10 C9 119.57(14)
C10 C11 C12 120.00(14)
C13 C12 C11 120.27(14)
C12 C13 C14 120.10(15)
C9 C14 C13 120.29(14)

loop_
_geom_bond_atom_site_label_1
_geom_bond_atom_site_label_2
_geom_bond_distance
N1 C2 1.3505(17)
N1 C5 1.3536(17)
N1 C6 1.4593(17)
C2 C3 1.3705(18)
C3 N4 1.3729(17)
C3 N7 1.4020(17)
N4 C5 1.3125(19)
N7 N8 1.2543(16)
N8 C9 1.4272(17)
C9 C14 1.384(2)
C9 C10 1.398(2)
C10 C11 1.385(2)
C11 C12 1.393(2)
C12 C13 1.371(2)
C13 C14 1.386(2)
